data_7019077
loop_
_publ_author_name
'Gl\"ockner, Andreas'
'Bauer, Heiko'
'Maekawa, Miyuki'
'Bannenberg, Thomas'
'Daniliuc, Constantin G.'
'Jones, Peter G.'
'Sun, Yu'
'Sitzmann, Helmut'
'Tamm, Matthias'
'Walter, Marc D.'

_publ_section_title
;
 How big is a Cp? Cycloheptatrienyl zirconium complexes with bulky
 cyclopentadienyl and indenyl ligands.
;
_journal_issue 22
_journal_name_full 'Dalton transactions (Cambridge, England : 2003)'
_journal_page_first 6614
_journal_page_last 6624
_journal_paper_doi 10.1039/c2dt12132h
_journal_volume 41
_journal_year 2012
_chemical_formula_sum 'C24 H36 Zr'
_chemical_formula_weight 415.75
_space_group_IT_number 14
_symmetry_cell_setting monoclinic
_symmetry_space_group_name_Hall '-P 2yn'
_symmetry_space_group_name_H-M 'P 1 21/n 1'
_atom_sites_solution_hydrogens geom
_atom_sites_solution_primary direct
_atom_sites_solution_secondary difmap
_audit_creation_method SHELXL-97
_cell_angle_alpha 90.00
_cell_angle_beta 100.199(2)
_cell_angle_gamma 90.00
_cell_formula_units_Z 4
_cell_length_a 10.0111(2)
_cell_length_b 21.1152(4)
_cell_length_c 10.1725(2)
_cell_measurement_reflns_used 28841
_cell_measurement_temperature 100(2)
_cell_measurement_theta_max 29.2617
_cell_measurement_theta_min 2.2468
_cell_volume 2116.35(7)
_computing_cell_refinement
;
CrysAlisPro, Oxford Diffraction Ltd.,
Version 1.171.33.55 (release 05-01-2010 CrysAlis171 .NET)
(compiled Jan 5 2010,16:28:46)
;
_computing_data_collection
;
CrysAlisPro, Oxford Diffraction Ltd.,
Version 1.171.33.55 (release 05-01-2010 CrysAlis171 .NET)
(compiled Jan 5 2010,16:28:46)
;
_computing_data_reduction
;
CrysAlisPro, Oxford Diffraction Ltd.,
Version 1.171.33.55 (release 05-01-2010 CrysAlis171 .NET)
(compiled Jan 5 2010,16:28:46)
;
_computing_molecular_graphics 'BRUKER XP'
_computing_publication_material SHELXL-97
_computing_structure_refinement 'SHELXL-97 (Sheldrick, 1997)'
_computing_structure_solution 'SHELXS-97 (Sheldrick, 1990)'
_diffrn_ambient_temperature 100(2)
_diffrn_detector_area_resol_mean 16.1419
_diffrn_measured_fraction_theta_full 0.997
_diffrn_measured_fraction_theta_max 0.997
_diffrn_measurement_device_type 'Xcalibur, Eos'
_diffrn_measurement_method '\w scans'
_diffrn_radiation_monochromator graphite
_diffrn_radiation_source 'Enhance (Mo) X-ray Source'
_diffrn_radiation_type 'Mo K\a'
_diffrn_radiation_wavelength 0.71073
_diffrn_reflns_av_R_equivalents 0.0515
_diffrn_reflns_av_sigmaI/netI 0.0393
_diffrn_reflns_limit_h_max 13
_diffrn_reflns_limit_h_min -13
_diffrn_reflns_limit_k_max 27
_diffrn_reflns_limit_k_min -27
_diffrn_reflns_limit_l_max 13
_diffrn_reflns_limit_l_min -13
_diffrn_reflns_number 87658
_diffrn_reflns_theta_full 27.88
_diffrn_reflns_theta_max 27.88
_diffrn_reflns_theta_min 2.25
_exptl_absorpt_coefficient_mu 0.523
_exptl_absorpt_correction_T_max 1.00000
_exptl_absorpt_correction_T_min 0.94880
_exptl_absorpt_correction_type multi-scan
_exptl_absorpt_process_details
;
CrysAlisPro, Oxford Diffraction Ltd.,
Version 1.171.33.55 (release 05-01-2010 CrysAlis171 .NET)
(compiled Jan 5 2010,16:28:46)
;
_exptl_crystal_colour violet
_exptl_crystal_density_diffrn 1.305
_exptl_crystal_density_method 'not measured'
_exptl_crystal_description plate
_exptl_crystal_F_000 880
_exptl_crystal_size_max 0.22
_exptl_crystal_size_mid 0.10
_exptl_crystal_size_min 0.05
_refine_diff_density_max 0.330
_refine_diff_density_min -0.228
_refine_diff_density_rms 0.047
_refine_ls_extinction_method none
_refine_ls_goodness_of_fit_ref 0.892
_refine_ls_hydrogen_treatment mixed
_refine_ls_matrix_type full
_refine_ls_number_parameters 271
_refine_ls_number_reflns 5041
_refine_ls_number_restraints 36
_refine_ls_restrained_S_all 0.891
_refine_ls_R_factor_all 0.0322
_refine_ls_R_factor_gt 0.0202
_refine_ls_shift/su_max 0.003
_refine_ls_shift/su_mean 0.000
_refine_ls_structure_factor_coef Fsqd
_refine_ls_weighting_details 'calc w=1/[\s^2^(Fo^2^)+(0.0214P)^2^+0.0000P] where P=(Fo^2^+2Fc^2^)/3'
_refine_ls_weighting_scheme calc
_refine_ls_wR_factor_gt 0.0411
_refine_ls_wR_factor_ref 0.0421
_reflns_number_gt 3857
_reflns_number_total 5041
_reflns_threshold_expression >2sigma(I)
_cod_data_source_file c2dt12132h.txt
_cod_data_source_block andyg32
_cod_original_sg_symbol_H-M 'P 21/n'
_cod_database_code 7019077

loop_
_symmetry_equiv_pos_as_xyz
'x, y, z'
'-x+1/2, y+1/2, -z+1/2'
'-x, -y, -z'
'x-1/2, -y-1/2, z-1/2'

loop_
_atom_site_label
_atom_site_type_symbol
_atom_site_fract_x
_atom_site_fract_y
_atom_site_fract_z
_atom_site_U_iso_or_equiv
_atom_site_adp_type
_atom_site_occupancy
_atom_site_symmetry_multiplicity
_atom_site_calc_flag
_atom_site_refinement_flags
Zr Zr 0.770949(12) 0.164940(6) 0.297824(13) 0.01284(4) Uani 1 1 d .
C1 C 0.89448(15) 0.19920(7) 0.50370(16) 0.0237(3) Uani 1 1 d D
H1 H 0.9035(14) 0.1795(6) 0.5826(12) 0.025(4) Uiso 1 1 d D
C2 C 0.98939(14) 0.17934(6) 0.42389(15) 0.0193(3) Uani 1 1 d D
H2 H 1.0486(13) 0.1493(6) 0.4630(14) 0.023(4) Uiso 1 1 d D
C3 C 0.99504(14) 0.19484(6) 0.28977(15) 0.0178(3) Uani 1 1 d D
H3 H 1.0593(12) 0.1728(6) 0.2533(13) 0.014(4) Uiso 1 1 d D
C4 C 0.90684(14) 0.23477(6) 0.20063(15) 0.0193(3) Uani 1 1 d D
H4 H 0.9231(14) 0.2357(6) 0.1161(12) 0.021(4) Uiso 1 1 d D
C5 C 0.79199(15) 0.26905(7) 0.22500(16) 0.0232(3) Uani 1 1 d D
H5 H 0.7403(13) 0.2875(6) 0.1510(13) 0.026(4) Uiso 1 1 d D
C6 C 0.73697(15) 0.27195(7) 0.34413(18) 0.0262(4) Uani 1 1 d D
H6 H 0.6564(12) 0.2910(6) 0.3406(16) 0.030(4) Uiso 1 1 d D
C7 C 0.78168(16) 0.24098(7) 0.46787(17) 0.0258(4) Uani 1 1 d D
H7 H 0.7250(14) 0.2455(7) 0.5290(14) 0.028(4) Uiso 1 1 d D
C8 C 0.72650(12) 0.05142(5) 0.21475(13) 0.0114(3) Uani 1 1 d .
C9 C 0.66478(12) 0.09328(6) 0.10834(13) 0.0109(3) Uani 1 1 d .
C10 C 0.55828(12) 0.12600(6) 0.15712(13) 0.0115(3) Uani 1 1 d D
H10 H 0.5028(12) 0.1551(5) 0.1062(12) 0.009(3) Uiso 1 1 d D
C11 C 0.55128(12) 0.10683(6) 0.28843(13) 0.0113(3) Uani 1 1 d .
C12 C 0.65591(13) 0.06160(6) 0.32290(14) 0.0115(3) Uani 1 1 d D
H12 H 0.6735(12) 0.0416(6) 0.4020(11) 0.011(3) Uiso 1 1 d D
C13 C 0.83811(12) -0.00023(6) 0.22391(13) 0.0144(3) Uani 1 1 d .
C14 C 0.98177(13) 0.02756(6) 0.23516(15) 0.0188(3) Uani 1 1 d .
H14A H 1.0477 -0.0070 0.2388 0.023 Uiso 1 1 calc R
H14B H 1.0031 0.0531 0.3166 0.023 Uiso 1 1 calc R
H14C H 0.9860 0.0543 0.1572 0.023 Uiso 1 1 calc R
C15 C 0.83993(15) -0.04031(7) 0.35034(15) 0.0238(3) Uani 1 1 d .
H15A H 0.7509 -0.0601 0.3475 0.029 Uiso 1 1 calc R
H15B H 0.8607 -0.0131 0.4294 0.029 Uiso 1 1 calc R
H15C H 0.9094 -0.0733 0.3548 0.029 Uiso 1 1 calc R
C16 C 0.81107(14) -0.04707(6) 0.10597(15) 0.0206(3) Uani 1 1 d .
H16A H 0.8175 -0.0247 0.0229 0.025 Uiso 1 1 calc R
H16B H 0.7200 -0.0651 0.0997 0.025 Uiso 1 1 calc R
H16C H 0.8786 -0.0811 0.1203 0.025 Uiso 1 1 calc R
C17 C 0.68204(13) 0.10169(6) -0.03787(13) 0.0144(3) Uani 1 1 d .
C18 C 0.82920(13) 0.09979(6) -0.06093(14) 0.0203(3) Uani 1 1 d .
H18A H 0.8693 0.0586 -0.0327 0.024 Uiso 1 1 calc R
H18B H 0.8814 0.1334 -0.0088 0.024 Uiso 1 1 calc R
H18C H 0.8310 0.1062 -0.1560 0.024 Uiso 1 1 calc R
C19 C 0.59750(14) 0.05064(6) -0.12279(14) 0.0222(3) Uani 1 1 d .
H19A H 0.6049 0.0563 -0.2169 0.027 Uiso 1 1 calc R
H19B H 0.5022 0.0545 -0.1129 0.027 Uiso 1 1 calc R
H19C H 0.6315 0.0086 -0.0928 0.027 Uiso 1 1 calc R
C20 C 0.62495(13) 0.16614(6) -0.09175(14) 0.0191(3) Uani 1 1 d .
H20A H 0.6703 0.2001 -0.0351 0.023 Uiso 1 1 calc R
H20B H 0.5272 0.1676 -0.0912 0.023 Uiso 1 1 calc R
H20C H 0.6409 0.1718 -0.1833 0.023 Uiso 1 1 calc R
C21 C 0.44355(13) 0.12496(6) 0.37043(13) 0.0142(3) Uani 1 1 d .
C22 C 0.49742(14) 0.11654(6) 0.52002(13) 0.0195(3) Uani 1 1 d .
H22A H 0.5174 0.0717 0.5392 0.023 Uiso 1 1 calc R
H22B H 0.4289 0.1310 0.5710 0.023 Uiso 1 1 calc R
H22C H 0.5805 0.1415 0.5455 0.023 Uiso 1 1 calc R
C23 C 0.32073(13) 0.08102(6) 0.33041(15) 0.0211(3) Uani 1 1 d .
H23A H 0.2842 0.0864 0.2351 0.025 Uiso 1 1 calc R
H23B H 0.2506 0.0917 0.3828 0.025 Uiso 1 1 calc R
H23C H 0.3491 0.0369 0.3477 0.025 Uiso 1 1 calc R
C24 C 0.39629(14) 0.19343(6) 0.34302(14) 0.0192(3) Uani 1 1 d .
H24A H 0.4719 0.2223 0.3739 0.023 Uiso 1 1 calc R
H24B H 0.3216 0.2025 0.3907 0.023 Uiso 1 1 calc R
H24C H 0.3651 0.1992 0.2469 0.023 Uiso 1 1 calc R

loop_
_atom_site_aniso_label
_atom_site_aniso_U_11
_atom_site_aniso_U_22
_atom_site_aniso_U_33
_atom_site_aniso_U_23
_atom_site_aniso_U_13
_atom_site_aniso_U_12
Zr 0.01349(6) 0.01060(6) 0.01375(7) -0.00148(6) 0.00056(4) -0.00233(6)
C1 0.0299(9) 0.0229(8) 0.0163(9) -0.0027(7) -0.0014(7) -0.0093(6)
C2 0.0191(7) 0.0136(7) 0.0216(8) 0.0016(6) -0.0065(6) -0.0027(5)
C3 0.0153(7) 0.0142(7) 0.0233(8) -0.0016(6) 0.0022(6) -0.0044(6)
C4 0.0233(8) 0.0160(7) 0.0181(8) 0.0027(6) 0.0022(6) -0.0072(6)
C5 0.0236(8) 0.0132(7) 0.0290(10) 0.0040(7) -0.0058(7) -0.0023(6)
C6 0.0195(8) 0.0134(8) 0.0449(11) -0.0079(7) 0.0039(7) -0.0003(6)
C7 0.0291(9) 0.0223(8) 0.0282(10) -0.0145(7) 0.0108(7) -0.0075(6)
C8 0.0109(6) 0.0094(6) 0.0139(7) -0.0009(5) 0.0025(5) -0.0016(5)
C9 0.0119(6) 0.0103(6) 0.0107(7) -0.0014(5) 0.0021(5) -0.0015(5)
C10 0.0112(6) 0.0114(7) 0.0108(7) -0.0008(5) -0.0009(5) 0.0005(5)
C11 0.0112(6) 0.0113(6) 0.0114(7) -0.0025(5) 0.0019(5) -0.0024(5)
C12 0.0137(6) 0.0103(6) 0.0105(7) 0.0021(5) 0.0015(5) -0.0010(5)
C13 0.0155(7) 0.0120(6) 0.0164(7) 0.0020(6) 0.0051(5) 0.0027(5)
C14 0.0144(7) 0.0174(7) 0.0241(9) -0.0008(6) 0.0022(6) 0.0035(5)
C15 0.0253(8) 0.0205(8) 0.0274(9) 0.0095(6) 0.0094(7) 0.0111(6)
C16 0.0210(7) 0.0124(7) 0.0283(9) -0.0034(6) 0.0040(6) 0.0031(6)
C17 0.0178(7) 0.0143(7) 0.0116(7) -0.0007(5) 0.0034(5) 0.0022(5)
C18 0.0243(8) 0.0218(7) 0.0174(8) 0.0040(6) 0.0104(6) 0.0051(6)
C19 0.0297(8) 0.0227(8) 0.0128(8) -0.0038(6) -0.0002(6) 0.0016(6)
C20 0.0238(7) 0.0202(7) 0.0138(7) 0.0034(6) 0.0049(6) 0.0056(6)
C21 0.0130(6) 0.0156(7) 0.0146(7) -0.0014(6) 0.0041(5) 0.0009(5)
C22 0.0207(7) 0.0231(7) 0.0158(8) -0.0007(6) 0.0062(6) 0.0037(6)
C23 0.0152(7) 0.0261(8) 0.0240(8) -0.0058(6) 0.0084(6) -0.0009(6)
C24 0.0197(7) 0.0200(7) 0.0198(8) 0.0003(6) 0.0085(6) 0.0047(6)

loop_
_atom_type_symbol
_atom_type_description
_atom_type_scat_dispersion_real
_atom_type_scat_dispersion_imag
_atom_type_scat_source
C C 0.0033 0.0016 'International Tables Vol C Tables 4.2.6.8 and 6.1.1.4'
H H 0.0000 0.0000 'International Tables Vol C Tables 4.2.6.8 and 6.1.1.4'
Zr Zr -2.9673 0.5597 'International Tables Vol C Tables 4.2.6.8 and 6.1.1.4'

loop_
_geom_angle_atom_site_label_1
_geom_angle_atom_site_label_2
_geom_angle_atom_site_label_3
_geom_angle
C4 Zr C5 35.24(5)
C4 Zr C6 66.03(5)
C5 Zr C6 35.24(5)
C4 Zr C3 35.39(5)
C5 Zr C3 66.18(5)
C6 Zr C3 85.49(5)
C4 Zr C7 85.77(5)
C5 Zr C7 66.18(6)
C6 Zr C7 35.19(6)
C3 Zr C7 85.55(5)
C4 Zr C1 85.93(5)
C5 Zr C1 86.00(5)
C6 Zr C1 66.21(6)
C3 Zr C1 65.96(5)
C7 Zr C1 35.40(5)
C4 Zr C2 66.10(5)
C5 Zr C2 85.64(5)
C6 Zr C2 85.40(5)
C3 Zr C2 35.04(5)
C7 Zr C2 65.98(5)
C1 Zr C2 35.12(5)
C4 Zr C10 117.89(5)
C5 Zr C10 104.14(5)
C6 Zr C10 107.13(5)
C3 Zr C10 142.73(5)
C7 Zr C10 124.97(5)
C1 Zr C10 151.28(5)
C2 Zr C10 167.46(4)
C4 Zr C12 154.84(5)
C5 Zr C12 156.96(5)
C6 Zr C12 137.24(5)
C3 Zr C12 134.33(4)
C7 Zr C12 118.89(5)
C1 Zr C12 110.91(5)
C2 Zr C12 117.25(4)
C10 Zr C12 53.65(4)
C4 Zr C11 149.81(5)
C5 Zr C11 125.13(5)
C6 Zr C11 108.79(5)
C3 Zr C11 165.67(4)
C7 Zr C11 106.76(5)
C1 Zr C11 120.31(5)
C2 Zr C11 144.06(5)
C10 Zr C11 32.80(4)
C12 Zr C11 32.83(4)
C4 Zr C9 104.59(5)
C5 Zr C9 111.69(5)
C6 Zr C9 132.26(5)
C3 Zr C9 114.17(5)
C7 Zr C9 158.08(5)
C1 Zr C9 161.14(5)
C2 Zr C9 135.83(4)
C10 Zr C9 33.13(4)
C12 Zr C9 54.37(4)
C11 Zr C9 55.31(4)
C4 Zr C8 122.11(5)
C5 Zr C8 142.81(5)
C6 Zr C8 161.37(5)
C3 Zr C8 110.65(4)
C7 Zr C8 150.20(5)
C1 Zr C8 128.11(5)
C2 Zr C8 113.12(4)
C10 Zr C8 54.39(4)
C12 Zr C8 32.73(4)
C11 Zr C8 55.07(4)
C9 Zr C8 33.09(4)
C2 C1 C7 128.03(15)
C2 C1 Zr 72.48(8)
C7 C1 Zr 72.25(8)
C3 C2 C1 129.00(13)
C3 C2 Zr 72.29(8)
C1 C2 Zr 72.40(8)
C2 C3 C4 128.68(14)
C2 C3 Zr 72.67(8)
C4 C3 Zr 72.11(8)
C5 C4 C3 128.43(14)
C5 C4 Zr 72.40(8)
C3 C4 Zr 72.50(8)
C4 C5 C6 128.42(14)
C4 C5 Zr 72.36(8)
C6 C5 Zr 72.54(8)
C5 C6 C7 128.96(14)
C5 C6 Zr 72.22(8)
C7 C6 Zr 72.53(8)
C6 C7 C1 128.46(15)
C6 C7 Zr 72.28(9)
C1 C7 Zr 72.35(8)
C12 C8 C9 106.30(11)
C12 C8 C13 120.64(11)
C9 C8 C13 132.91(12)
C12 C8 Zr 71.59(7)
C9 C8 Zr 72.60(7)
C13 C8 Zr 123.92(8)
C10 C9 C8 106.32(11)
C10 C9 C17 119.85(11)
C8 C9 C17 133.42(11)
C10 C9 Zr 71.67(7)
C8 C9 Zr 74.31(7)
C17 C9 Zr 124.29(8)
C11 C10 C9 110.80(11)
C11 C10 Zr 74.37(7)
C9 C10 Zr 75.20(7)
C10 C11 C12 105.65(11)
C10 C11 C21 127.25(11)
C12 C11 C21 126.75(12)
C10 C11 Zr 72.83(7)
C12 C11 Zr 73.43(7)
C21 C11 Zr 123.88(8)
C11 C12 C8 110.92(12)
C11 C12 Zr 73.74(7)
C8 C12 Zr 75.68(7)
C15 C13 C14 105.98(11)
C15 C13 C16 105.81(11)
C14 C13 C16 109.61(11)
C15 C13 C8 109.81(11)
C14 C13 C8 112.95(10)
C16 C13 C8 112.26(10)
C18 C17 C9 114.87(11)
C18 C17 C19 110.11(11)
C9 C17 C19 108.50(10)
C18 C17 C20 105.97(11)
C9 C17 C20 110.40(10)
C19 C17 C20 106.68(11)
C11 C21 C24 111.29(11)
C11 C21 C22 110.83(10)
C24 C21 C22 109.48(11)
C11 C21 C23 108.29(10)
C24 C21 C23 108.36(10)
C22 C21 C23 108.51(11)

loop_
_geom_bond_atom_site_label_1
_geom_bond_atom_site_label_2
_geom_bond_distance
Zr C4 2.3407(14)
Zr C5 2.3411(14)
Zr C6 2.3452(14)
Zr C3 2.3459(13)
Zr C7 2.3486(15)
Zr C1 2.3498(15)
Zr C2 2.3508(13)
Zr C10 2.4856(12)
Zr C12 2.5013(12)
Zr C11 2.5054(12)
Zr C9 2.5316(12)
Zr C8 2.5542(12)
C1 C2 1.418(2)
C1 C7 1.428(2)
C2 C3 1.414(2)
C3 C4 1.4245(19)
C4 C5 1.417(2)
C5 C6 1.418(2)
C6 C7 1.419(2)
C8 C12 1.4252(18)
C8 C9 1.4483(17)
C8 C13 1.5523(17)
C9 C10 1.4310(17)
C9 C17 1.5377(18)
C10 C11 1.4093(18)
C11 C12 1.4149(17)
C11 C21 1.5245(17)
C13 C15 1.5370(18)
C13 C14 1.5386(18)
C13 C16 1.5413(18)
C17 C18 1.5328(18)
C17 C19 1.5381(18)
C17 C20 1.5388(17)
C21 C24 1.5313(18)
C21 C22 1.5322(19)
C21 C23 1.5365(18)

loop_
_geom_torsion_atom_site_label_1
_geom_torsion_atom_site_label_2
_geom_torsion_atom_site_label_3
_geom_torsion_atom_site_label_4
_geom_torsion
C4 Zr C1 C2 -52.78(8)
C5 Zr C1 C2 -88.11(9)
C6 Zr C1 C2 -118.33(9)
C3 Zr C1 C2 -22.45(8)
C7 Zr C1 C2 -141.20(13)
C10 Zr C1 C2 159.43(9)
C12 Zr C1 C2 107.99(8)
C11 Zr C1 C2 143.04(8)
C9 Zr C1 C2 72.20(17)
C8 Zr C1 C2 75.65(10)
C4 Zr C1 C7 88.42(9)
C5 Zr C1 C7 53.10(9)
C6 Zr C1 C7 22.87(9)
C3 Zr C1 C7 118.75(10)
C2 Zr C1 C7 141.20(13)
C10 Zr C1 C7 -59.37(14)
C12 Zr C1 C7 -110.81(9)
C11 Zr C1 C7 -75.75(10)
C9 Zr C1 C7 -146.60(13)
C8 Zr C1 C7 -143.15(8)
C7 C1 C2 C3 -1.1(2)
Zr C1 C2 C3 48.13(13)
C7 C1 C2 Zr -49.25(14)
C4 Zr C2 C3 -22.91(8)
C5 Zr C2 C3 -53.35(8)
C6 Zr C2 C3 -88.70(9)
C7 Zr C2 C3 -119.18(9)
C1 Zr C2 C3 -142.60(12)
C10 Zr C2 C3 88.4(2)
C12 Zr C2 C3 129.38(8)
C11 Zr C2 C3 155.23(8)
C9 Zr C2 C3 63.61(10)
C8 Zr C2 C3 93.39(8)
C4 Zr C2 C1 119.68(9)
C5 Zr C2 C1 89.25(9)
C6 Zr C2 C1 53.90(9)
C3 Zr C2 C1 142.60(12)
C7 Zr C2 C1 23.41(9)
C10 Zr C2 C1 -129.0(2)
C12 Zr C2 C1 -88.02(9)
C11 Zr C2 C1 -62.17(11)
C9 Zr C2 C1 -153.79(8)
C8 Zr C2 C1 -124.02(8)
C1 C2 C3 C4 0.4(2)
Zr C2 C3 C4 48.53(13)
C1 C2 C3 Zr -48.17(14)
C4 Zr C3 C2 142.08(13)
C5 Zr C3 C2 119.01(9)
C6 Zr C3 C2 88.42(9)
C7 Zr C3 C2 53.12(9)
C1 Zr C3 C2 22.49(8)
C10 Zr C3 C2 -158.99(8)
C12 Zr C3 C2 -73.85(10)
C11 Zr C3 C2 -96.6(2)
C9 Zr C3 C2 -136.83(8)
C8 Zr C3 C2 -101.15(8)
C5 Zr C3 C4 -23.06(8)
C6 Zr C3 C4 -53.66(9)
C7 Zr C3 C4 -88.96(9)
C1 Zr C3 C4 -119.58(9)
C2 Zr C3 C4 -142.08(13)
C10 Zr C3 C4 58.93(11)
C12 Zr C3 C4 144.07(8)
C11 Zr C3 C4 121.30(18)
C9 Zr C3 C4 81.09(9)
C8 Zr C3 C4 116.77(8)
C2 C3 C4 C5 0.4(2)
Zr C3 C4 C5 49.09(13)
C2 C3 C4 Zr -48.73(13)
C6 Zr C4 C5 -23.10(9)
C3 Zr C4 C5 -141.61(13)
C7 Zr C4 C5 -53.34(9)
C1 Zr C4 C5 -88.83(9)
C2 Zr C4 C5 -118.90(10)
C10 Zr C4 C5 74.33(10)
C12 Zr C4 C5 137.54(11)
C11 Zr C4 C5 63.26(13)
C9 Zr C4 C5 107.05(9)
C8 Zr C4 C5 137.87(8)
C5 Zr C4 C3 141.61(13)
C6 Zr C4 C3 118.50(10)
C7 Zr C4 C3 88.27(9)
C1 Zr C4 C3 52.77(9)
C2 Zr C4 C3 22.71(8)
C10 Zr C4 C3 -144.07(8)
C12 Zr C4 C3 -80.85(14)
C11 Zr C4 C3 -155.13(9)
C9 Zr C4 C3 -111.35(8)
C8 Zr C4 C3 -80.52(9)
C3 C4 C5 C6 0.0(2)
Zr C4 C5 C6 49.16(14)
C3 C4 C5 Zr -49.13(13)
C6 Zr C5 C4 141.58(13)
C3 Zr C5 C4 23.15(8)
C7 Zr C5 C4 119.02(10)
C1 Zr C5 C4 88.60(9)
C2 Zr C5 C4 53.39(9)
C10 Zr C5 C4 -118.65(9)
C12 Zr C5 C4 -132.83(12)
C11 Zr C5 C4 -146.69(8)
C9 Zr C5 C4 -84.67(9)
C8 Zr C5 C4 -70.04(11)
C4 Zr C5 C6 -141.58(13)
C3 Zr C5 C6 -118.43(10)
C7 Zr C5 C6 -22.56(8)
C1 Zr C5 C6 -52.98(9)
C2 Zr C5 C6 -88.19(9)
C10 Zr C5 C6 99.77(9)
C12 Zr C5 C6 85.59(15)
C11 Zr C5 C6 71.73(10)
C9 Zr C5 C6 133.75(8)
C8 Zr C5 C6 148.37(8)
C4 C5 C6 C7 -0.8(3)
Zr C5 C6 C7 48.34(15)
C4 C5 C6 Zr -49.10(14)
C4 Zr C6 C5 23.10(8)
C3 Zr C6 C5 53.80(9)
C7 Zr C6 C5 142.48(13)
C1 Zr C6 C5 119.49(9)
C2 Zr C6 C5 88.96(9)
C10 Zr C6 C5 -90.39(9)
C12 Zr C6 C5 -144.92(8)
C11 Zr C6 C5 -124.88(8)
C9 Zr C6 C5 -65.09(10)
C8 Zr C6 C5 -97.05(17)
C4 Zr C6 C7 -119.38(10)
C5 Zr C6 C7 -142.48(13)
C3 Zr C6 C7 -88.68(9)
C1 Zr C6 C7 -22.99(9)
C2 Zr C6 C7 -53.52(9)
C10 Zr C6 C7 127.13(9)
C12 Zr C6 C7 72.60(11)
C11 Zr C6 C7 92.64(9)
C9 Zr C6 C7 152.43(8)
C8 Zr C6 C7 120.47(16)
C5 C6 C7 C1 0.4(3)
Zr C6 C7 C1 48.67(14)
C5 C6 C7 Zr -48.23(15)
C2 C1 C7 C6 0.7(2)
Zr C1 C7 C6 -48.64(14)
C2 C1 C7 Zr 49.34(14)
C4 Zr C7 C6 52.98(9)
C5 Zr C7 C6 22.59(8)
C3 Zr C7 C6 88.48(9)
C1 Zr C7 C6 141.90(14)
C2 Zr C7 C6 118.66(10)
C10 Zr C7 C6 -68.40(10)
C12 Zr C7 C6 -132.28(9)
C11 Zr C7 C6 -99.01(9)
C9 Zr C7 C6 -66.56(16)
C8 Zr C7 C6 -146.36(9)
C4 Zr C7 C1 -88.92(9)
C5 Zr C7 C1 -119.31(10)
C6 Zr C7 C1 -141.90(14)
C3 Zr C7 C1 -53.43(9)
C2 Zr C7 C1 -23.24(9)
C10 Zr C7 C1 149.70(8)
C12 Zr C7 C1 85.82(9)
C11 Zr C7 C1 119.09(9)
C9 Zr C7 C1 151.54(12)
C8 Zr C7 C1 71.73(13)
C4 Zr C8 C12 -179.74(7)
C5 Zr C8 C12 -139.93(9)
C6 Zr C8 C12 -68.62(18)
C3 Zr C8 C12 142.64(8)
C7 Zr C8 C12 23.21(13)
C1 Zr C8 C12 67.57(9)
C2 Zr C8 C12 104.87(8)
C10 Zr C8 C12 -76.45(8)
C11 Zr C8 C12 -36.00(7)
C9 Zr C8 C12 -114.47(10)
C4 Zr C8 C9 -65.27(8)
C5 Zr C8 C9 -25.45(11)
C6 Zr C8 C9 45.85(19)
C3 Zr C8 C9 -102.89(8)
C7 Zr C8 C9 137.69(10)
C1 Zr C8 C9 -177.96(7)
C2 Zr C8 C9 -140.66(7)
C10 Zr C8 C9 38.02(7)
C12 Zr C8 C9 114.47(10)
C11 Zr C8 C9 78.47(8)
C4 Zr C8 C13 65.21(11)
C5 Zr C8 C13 105.02(12)
C6 Zr C8 C13 176.33(15)
C3 Zr C8 C13 27.58(11)
C7 Zr C8 C13 -91.84(13)
C1 Zr C8 C13 -47.49(12)
C2 Zr C8 C13 -10.19(12)
C10 Zr C8 C13 168.49(12)
C12 Zr C8 C13 -115.05(13)
C11 Zr C8 C13 -151.05(12)
C9 Zr C8 C13 130.47(14)
C12 C8 C9 C10 -0.88(13)
C13 C8 C9 C10 174.52(12)
Zr C8 C9 C10 -65.00(8)
C12 C8 C9 C17 -173.20(12)
C13 C8 C9 C17 2.2(2)
Zr C8 C9 C17 122.68(14)
C12 C8 C9 Zr 64.13(8)
C13 C8 C9 Zr -120.48(13)
C4 Zr C9 C10 -119.05(8)
C5 Zr C9 C10 -82.63(8)
C6 Zr C9 C10 -48.36(10)
C3 Zr C9 C10 -155.29(7)
C7 Zr C9 C10 -2.76(16)
C1 Zr C9 C10 118.58(15)
C2 Zr C9 C10 170.39(7)
C12 Zr C9 C10 76.35(8)
C11 Zr C9 C10 35.91(7)
C8 Zr C9 C10 113.61(10)
C4 Zr C9 C8 127.35(7)
C5 Zr C9 C8 163.77(7)
C6 Zr C9 C8 -161.96(8)
C3 Zr C9 C8 91.10(8)
C7 Zr C9 C8 -116.37(14)
C1 Zr C9 C8 4.97(18)
C2 Zr C9 C8 56.79(10)
C10 Zr C9 C8 -113.61(10)
C12 Zr C9 C8 -37.26(7)
C11 Zr C9 C8 -77.69(7)
C4 Zr C9 C17 -4.92(11)
C5 Zr C9 C17 31.50(11)
C6 Zr C9 C17 65.77(12)
C3 Zr C9 C17 -41.16(11)
C7 Zr C9 C17 111.37(15)
C1 Zr C9 C17 -127.29(15)
C2 Zr C9 C17 -75.48(11)
C10 Zr C9 C17 114.13(13)
C12 Zr C9 C17 -169.53(11)
C11 Zr C9 C17 150.04(11)
C8 Zr C9 C17 -132.27(13)
C8 C9 C10 C11 0.30(14)
C17 C9 C10 C11 173.87(11)
Zr C9 C10 C11 -66.52(9)
C8 C9 C10 Zr 66.81(8)
C17 C9 C10 Zr -119.62(10)
C4 Zr C10 C11 -169.74(7)
C5 Zr C10 C11 -134.78(8)
C6 Zr C10 C11 -98.27(8)
C3 Zr C10 C11 156.12(8)
C7 Zr C10 C11 -64.17(9)
C1 Zr C10 C11 -26.71(13)
C2 Zr C10 C11 84.7(2)
C12 Zr C10 C11 38.38(7)
C9 Zr C10 C11 117.09(11)
C8 Zr C10 C11 79.12(8)
C4 Zr C10 C9 73.18(8)
C5 Zr C10 C9 108.13(8)
C6 Zr C10 C9 144.64(8)
C3 Zr C10 C9 39.03(11)
C7 Zr C10 C9 178.74(8)
C1 Zr C10 C9 -143.79(10)
C2 Zr C10 C9 -32.4(3)
C12 Zr C10 C9 -78.71(8)
C11 Zr C10 C9 -117.09(11)
C8 Zr C10 C9 -37.97(7)
C9 C10 C11 C12 0.41(14)
Zr C10 C11 C12 -66.63(8)
C9 C10 C11 C21 -173.09(11)
Zr C10 C11 C21 119.86(12)
C9 C10 C11 Zr 67.05(9)
C4 Zr C11 C10 18.25(13)
C5 Zr C11 C10 57.30(9)
C6 Zr C11 C10 92.66(8)
C3 Zr C11 C10 -82.0(2)
C7 Zr C11 C10 129.62(8)
C1 Zr C11 C10 165.51(7)
C2 Zr C11 C10 -158.38(8)
C12 Zr C11 C10 -112.74(11)
C9 Zr C11 C10 -36.28(7)
C8 Zr C11 C10 -76.86(8)
C4 Zr C11 C12 130.99(10)
C5 Zr C11 C12 170.05(8)
C6 Zr C11 C12 -154.60(8)
C3 Zr C11 C12 30.7(2)
C7 Zr C11 C12 -117.64(8)
C1 Zr C11 C12 -81.74(9)
C2 Zr C11 C12 -45.64(12)
C10 Zr C11 C12 112.74(11)
C9 Zr C11 C12 76.46(8)
C8 Zr C11 C12 35.88(7)
C4 Zr C11 C21 -105.50(13)
C5 Zr C11 C21 -66.45(12)
C6 Zr C11 C21 -31.09(11)
C3 Zr C11 C21 154.22(17)
C7 Zr C11 C21 5.87(11)
C1 Zr C11 C21 41.77(12)
C2 Zr C11 C21 77.87(13)
C10 Zr C11 C21 -123.75(13)
C12 Zr C11 C21 123.51(14)
C9 Zr C11 C21 -160.03(12)
C8 Zr C11 C21 159.39(12)
C10 C11 C12 C8 -1.00(14)
C21 C11 C12 C8 172.55(11)
Zr C11 C12 C8 -67.21(9)
C10 C11 C12 Zr 66.22(8)
C21 C11 C12 Zr -120.23(12)
C9 C8 C12 C11 1.18(14)
C13 C8 C12 C11 -174.90(11)
Zr C8 C12 C11 65.99(9)
C9 C8 C12 Zr -64.81(8)
C13 C8 C12 Zr 119.11(11)
C4 Zr C12 C11 -116.76(11)
C5 Zr C12 C11 -21.18(17)
C6 Zr C12 C11 36.74(12)
C3 Zr C12 C11 -169.82(8)
C7 Zr C12 C11 75.65(9)
C1 Zr C12 C11 113.86(8)
C2 Zr C12 C11 151.84(8)
C10 Zr C12 C11 -38.34(7)
C9 Zr C12 C11 -79.59(8)
C8 Zr C12 C11 -117.27(11)
C4 Zr C12 C8 0.52(15)
C5 Zr C12 C8 96.10(14)
C6 Zr C12 C8 154.02(8)
C3 Zr C12 C8 -52.55(10)
C7 Zr C12 C8 -167.07(8)
C1 Zr C12 C8 -128.87(8)
C2 Zr C12 C8 -90.89(8)
C10 Zr C12 C8 78.94(8)
C11 Zr C12 C8 117.27(11)
C9 Zr C12 C8 37.68(7)
C12 C8 C13 C15 8.05(16)
C9 C8 C13 C15 -166.82(13)
Zr C8 C13 C15 95.53(12)
C12 C8 C13 C14 -110.01(13)
C9 C8 C13 C14 75.13(17)
Zr C8 C13 C14 -22.53(15)
C12 C8 C13 C16 125.45(13)
C9 C8 C13 C16 -49.41(18)
Zr C8 C13 C16 -147.07(9)
C10 C9 C17 C18 145.92(12)
C8 C9 C17 C18 -42.59(19)
Zr C9 C17 C18 58.64(13)
C10 C9 C17 C19 -90.38(13)
C8 C9 C17 C19 81.11(16)
Zr C9 C17 C19 -177.66(8)
C10 C9 C17 C20 26.19(15)
C8 C9 C17 C20 -162.32(13)
Zr C9 C17 C20 -61.09(13)
C10 C11 C21 C24 -36.28(17)
C12 C11 C21 C24 151.53(12)
Zr C11 C21 C24 57.38(13)
C10 C11 C21 C22 -158.36(12)
C12 C11 C21 C22 29.45(17)
Zr C11 C21 C22 -64.71(13)
C10 C11 C21 C23 82.72(15)
C12 C11 C21 C23 -89.47(15)
Zr C11 C21 C23 176.37(8)
